data_1561285
loop_
_publ_author_name
'Wang, Duo-Zhi'
'Wang, Xin-Fang'
'Du, Jia-Qiang'
'Dong, Jun-Liang'
'Xie, Fei'

_publ_section_title
;
 2-(hydroxymethyl)-1H-benzo[d]imidazole-5-carboxylic acid as linker for
 Co(II)/Ni(II)/Cu(II) coordination polymers: Synthesis, structures and
 properties
;
_journal_name_full 'Journal of Solid State Chemistry'
_journal_page_first 728
_journal_page_last 736
_journal_paper_doi 10.1016/j.jssc.2017.12.007
_journal_volume 258
_journal_year 2018
_chemical_formula_sum 'C18 H21 Co2 N4 O14 S'
_chemical_formula_weight 667.31
_space_group_crystal_system monoclinic
_space_group_IT_number 14
_space_group_name_Hall '-P 2ybc'
_space_group_name_H-M_alt 'P 1 21/c 1'
_atom_sites_solution_hydrogens mixed
_cell_angle_alpha 90
_cell_angle_beta 95.286(6)
_cell_angle_gamma 90
_cell_formula_units_Z 4
_cell_length_a 7.622(2)
_cell_length_b 11.109(3)
_cell_length_c 27.938(7)
_cell_measurement_reflns_used 4472
_cell_measurement_temperature 296(2)
_cell_measurement_theta_max 25.25
_cell_measurement_theta_min 2.35
_cell_volume 2355.5(11)
_computing_structure_refinement 'SHELXL-2014/7 (Sheldrick, 2014)'
_diffrn_ambient_temperature 296(2)
_diffrn_measured_fraction_theta_full 0.987
_diffrn_measured_fraction_theta_max 0.970
_diffrn_measurement_device_type CCD
_diffrn_measurement_method 'phi and omega scans'
_diffrn_radiation_type MoK\a
_diffrn_radiation_wavelength 0.71073
_diffrn_reflns_av_R_equivalents 0.0484
_diffrn_reflns_av_unetI/netI 0.0519
_diffrn_reflns_Laue_measured_fraction_full 0.987
_diffrn_reflns_Laue_measured_fraction_max 0.970
_diffrn_reflns_limit_h_max 8
_diffrn_reflns_limit_h_min -9
_diffrn_reflns_limit_k_max 12
_diffrn_reflns_limit_k_min -13
_diffrn_reflns_limit_l_max 33
_diffrn_reflns_limit_l_min -27
_diffrn_reflns_number 13644
_diffrn_reflns_point_group_measured_fraction_full 0.987
_diffrn_reflns_point_group_measured_fraction_max 0.970
_diffrn_reflns_theta_full 25.242
_diffrn_reflns_theta_max 25.452
_diffrn_reflns_theta_min 1.464
_exptl_absorpt_coefficient_mu 1.580
_exptl_absorpt_correction_T_max 0.7640
_exptl_absorpt_correction_T_min 0.7225
_exptl_absorpt_correction_type multi-scan
_exptl_absorpt_process_details sadabs
_exptl_crystal_colour pink
_exptl_crystal_density_diffrn 1.882
_exptl_crystal_density_method 'not measured'
_exptl_crystal_description Block
_exptl_crystal_F_000 1356
_exptl_crystal_size_max 0.220
_exptl_crystal_size_mid 0.200
_exptl_crystal_size_min 0.180
_refine_diff_density_max 2.216
_refine_diff_density_min -0.931
_refine_diff_density_rms 0.166
_refine_ls_extinction_coef .
_refine_ls_extinction_method none
_refine_ls_goodness_of_fit_ref 1.048
_refine_ls_hydrogen_treatment mixed
_refine_ls_matrix_type full
_refine_ls_number_parameters 379
_refine_ls_number_reflns 4241
_refine_ls_number_restraints 12
_refine_ls_restrained_S_all 1.047
_refine_ls_R_factor_all 0.0879
_refine_ls_R_factor_gt 0.0776
_refine_ls_shift/su_max 0.000
_refine_ls_shift/su_mean 0.000
_refine_ls_structure_factor_coef Fsqd
_refine_ls_weighting_details 'w=1/[\s^2^(Fo^2^)+(0.0907P)^2^+31.6791P] where P=(Fo^2^+2Fc^2^)/3'
_refine_ls_weighting_scheme calc
_refine_ls_wR_factor_gt 0.2072
_refine_ls_wR_factor_ref 0.2129
_reflns_Friedel_coverage 0.000
_reflns_Friedel_fraction_full .
_reflns_Friedel_fraction_max .
_reflns_number_gt 3482
_reflns_number_total 4241
_reflns_threshold_expression 'I > 2\s(I)'
_cod_data_source_file 1.cif
_cod_data_source_block 1
_cod_original_sg_symbol_H-M 'P 21/c'
_cod_database_code 1561285
_shelx_space_group_comment
;
The symmetry employed for this shelxl refinement is uniquely defined
by the following loop, which should always be used as a source of
symmetry information in preference to the above space-group names.
They are only intended as comments.
;
_shelx_estimated_absorpt_t_min 0.722
_shelx_estimated_absorpt_t_max 0.764

loop_
_space_group_symop_operation_xyz
'x, y, z'
'-x, y+1/2, -z+1/2'
'-x, -y, -z'
'x, -y-1/2, z-1/2'

loop_
_atom_site_label
_atom_site_type_symbol
_atom_site_fract_x
_atom_site_fract_y
_atom_site_fract_z
_atom_site_U_iso_or_equiv
_atom_site_adp_type
_atom_site_occupancy
_atom_site_site_symmetry_order
_atom_site_calc_flag
_atom_site_refinement_flags_posn
_atom_site_refinement_flags_adp
_atom_site_refinement_flags_occupancy
_atom_site_disorder_assembly
_atom_site_disorder_group
C1 C 0.7079(9) 0.5248(6) 0.1963(2) 0.0171(14) Uani 1 1 d . . . . .
C2 C 0.6430(9) 0.5338(6) 0.2450(2) 0.0167(14) Uani 1 1 d . . . . .
C3 C 0.6065(10) 0.6474(7) 0.2637(3) 0.0213(15) Uani 1 1 d . . . . .
H3 H 0.6260 0.7157 0.2457 0.026 Uiso 1 1 calc R U . . .
C4 C 0.5426(10) 0.6604(6) 0.3079(3) 0.0215(15) Uani 1 1 d . . . . .
H4 H 0.5201 0.7359 0.3203 0.026 Uiso 1 1 calc R U . . .
C5 C 0.5133(10) 0.5558(7) 0.3330(3) 0.0222(15) Uani 1 1 d . . . . .
C6 C 0.5548(9) 0.4422(6) 0.3158(3) 0.0179(14) Uani 1 1 d . . . . .
C7 C 0.6164(9) 0.4297(6) 0.2713(3) 0.0187(14) Uani 1 1 d . . . . .
H7 H 0.6396 0.3540 0.2592 0.022 Uiso 1 1 calc R U . . .
C8 C 0.4472(10) 0.4173(7) 0.3841(3) 0.0228(16) Uani 1 1 d . . . . .
C9 C 0.3809(12) 0.3578(7) 0.4268(3) 0.0296(18) Uani 1 1 d . . . . .
H9A H 0.4389 0.3916 0.4561 0.035 Uiso 1 1 calc R U . . .
H9B H 0.2551 0.3709 0.4268 0.035 Uiso 1 1 calc R U . . .
C10 C 1.1266(11) 0.2114(7) 0.0713(3) 0.0260(17) Uani 1 1 d . . . . .
H10A H 1.2510 0.1944 0.0702 0.031 Uiso 1 1 calc R U . . .
H10B H 1.0641 0.1850 0.0413 0.031 Uiso 1 1 calc R U . . .
C11 C 1.0580(9) 0.1475(7) 0.1128(3) 0.0206(15) Uani 1 1 d . . . . .
C12 C 0.9478(9) 0.1217(6) 0.1807(2) 0.0163(14) Uani 1 1 d . . . . .
C13 C 0.9923(9) 0.0070(6) 0.1639(3) 0.0189(14) Uani 1 1 d . . . . .
C14 C 0.9683(10) -0.1004(7) 0.1902(3) 0.0235(16) Uani 1 1 d . . . . .
H14 H 0.9930 -0.1761 0.1783 0.028 Uiso 1 1 calc R U . . .
C15 C 0.9063(9) -0.0846(6) 0.2342(3) 0.0189(15) Uani 1 1 d . . . . .
H15 H 0.8912 -0.1521 0.2531 0.023 Uiso 1 1 calc R U . . .
C16 C 0.8643(9) 0.0296(6) 0.2522(2) 0.0170(14) Uani 1 1 d . . . . .
C17 C 0.8804(9) 0.1332(6) 0.2250(3) 0.0194(15) Uani 1 1 d . . . . .
H17 H 0.8470 0.2079 0.2362 0.023 Uiso 1 1 calc R U . . .
C18 C 1.2028(9) 0.5392(7) 0.1988(2) 0.0180(14) Uani 1 1 d . . . . .
Co1 Co 1.43950(13) 0.67450(9) 0.13559(3) 0.0188(3) Uani 1 1 d . . . . .
Co2 Co 0.93789(12) 0.38876(8) 0.13225(3) 0.0172(3) Uani 1 1 d . . . . .
N1 N 0.4452(9) 0.5353(6) 0.3770(2) 0.0238(14) Uani 1 1 d . . . . .
H1 H 0.4087 0.5891 0.3958 0.029 Uiso 1 1 calc R U . . .
N2 N 0.5110(8) 0.3547(6) 0.3490(2) 0.0205(13) Uani 1 1 d . . . . .
N3 N 0.9879(8) 0.2070(5) 0.1472(2) 0.0176(12) Uani 1 1 d . . . . .
N4 N 1.0622(8) 0.0273(6) 0.1205(2) 0.0225(13) Uani 1 1 d . . . . .
H4A H 1.1010 -0.0264 0.1020 0.027 Uiso 1 1 calc R U . . .
O1 O 0.4167(7) 0.2327(5) 0.42455(18) 0.0266(12) Uani 1 1 d D . . . .
H1O H 0.447(12) 0.215(8) 0.4532(13) 0.032 Uiso 1 1 d D U . . .
O2 O 0.6867(7) 0.6142(5) 0.16804(18) 0.0242(11) Uani 1 1 d . . . . .
O3 O 0.7809(7) 0.4274(5) 0.18568(17) 0.0212(11) Uani 1 1 d . . . . .
O4 O 1.1000(8) 0.3366(5) 0.07818(18) 0.0259(12) Uani 1 1 d D . . . .
H2O H 1.116(12) 0.378(7) 0.054(2) 0.031 Uiso 1 1 d D U . . .
O5 O 1.1744(7) 0.4527(5) 0.16955(18) 0.0232(11) Uani 1 1 d . . . . .
O6 O 1.2840(7) 0.6333(5) 0.18972(18) 0.0233(11) Uani 1 1 d . . . . .
O7 O 0.9116(7) 0.5680(5) 0.10274(19) 0.0245(11) Uani 1 1 d D . . . .
H1W H 0.827(8) 0.599(8) 0.116(3) 0.037 Uiso 1 1 d D U . . .
H2W H 0.887(12) 0.568(9) 0.0725(9) 0.037 Uiso 1 1 d D U . . .
O8 O 0.6990(7) 0.3495(6) 0.08403(19) 0.0319(13) Uani 1 1 d . . . . .
O9 O 0.6751(11) 0.1536(6) 0.0473(2) 0.0496(19) Uani 1 1 d . . . . .
O10 O 0.4859(8) 0.3175(7) 0.0171(2) 0.0467(18) Uani 1 1 d . . . . .
O11 O 0.7907(8) 0.3143(5) 0.0040(2) 0.0337(14) Uani 1 1 d . . . . .
O12 O 1.4101(8) 0.5019(5) 0.1037(2) 0.0321(13) Uani 1 1 d D . . . .
H3W H 1.329(10) 0.478(10) 0.120(3) 0.048 Uiso 1 1 d D U . . .
H4W H 1.446(14) 0.491(11) 0.1326(14) 0.048 Uiso 1 1 d D U . . .
O13 O 1.1976(7) 0.7245(6) 0.0935(2) 0.0321(13) Uani 1 1 d D . . . .
H6W H 1.121(11) 0.673(7) 0.100(4) 0.048 Uiso 1 1 d D U . . .
H5W H 1.186(14) 0.718(10) 0.0629(8) 0.048 Uiso 1 1 d D U . . .
O14 O 0.8184(7) 0.5587(5) 1.0032(2) 0.0302(13) Uani 1 1 d D . . . .
H7W H 0.710(3) 0.551(10) 0.998(3) 0.045 Uiso 1 1 d D U . . .
S1 S 0.6626(2) 0.28393(17) 0.03816(6) 0.0211(4) Uani 1 1 d . . . . .

loop_
_atom_site_aniso_label
_atom_site_aniso_U_11
_atom_site_aniso_U_22
_atom_site_aniso_U_33
_atom_site_aniso_U_23
_atom_site_aniso_U_13
_atom_site_aniso_U_12
C1 0.019(3) 0.008(3) 0.024(4) -0.001(3) -0.001(3) -0.006(3)
C2 0.016(3) 0.013(3) 0.021(3) -0.001(3) 0.000(3) 0.002(3)
C3 0.026(4) 0.014(4) 0.023(4) 0.002(3) 0.000(3) -0.002(3)
C4 0.030(4) 0.007(3) 0.028(4) -0.004(3) 0.007(3) 0.000(3)
C5 0.021(4) 0.021(4) 0.024(4) -0.004(3) 0.002(3) 0.005(3)
C6 0.018(3) 0.012(3) 0.024(4) 0.001(3) 0.001(3) -0.001(3)
C7 0.018(4) 0.010(3) 0.029(4) -0.004(3) 0.005(3) 0.000(3)
C8 0.023(4) 0.027(4) 0.019(4) 0.001(3) 0.004(3) 0.003(3)
C9 0.038(5) 0.017(4) 0.036(4) 0.004(3) 0.017(4) 0.001(3)
C10 0.031(4) 0.027(4) 0.020(4) 0.000(3) 0.007(3) 0.006(3)
C11 0.019(4) 0.016(4) 0.026(4) 0.001(3) 0.000(3) -0.001(3)
C12 0.014(3) 0.012(3) 0.024(4) 0.001(3) 0.003(3) 0.001(3)
C13 0.016(3) 0.015(3) 0.025(4) 0.001(3) 0.002(3) 0.000(3)
C14 0.031(4) 0.011(3) 0.028(4) 0.000(3) 0.001(3) 0.004(3)
C15 0.016(3) 0.014(3) 0.027(4) 0.003(3) 0.002(3) -0.003(3)
C16 0.012(3) 0.021(4) 0.019(3) 0.000(3) 0.003(2) 0.001(3)
C17 0.022(4) 0.011(3) 0.025(4) 0.000(3) 0.002(3) 0.001(3)
C18 0.012(3) 0.021(4) 0.021(3) -0.001(3) 0.000(3) -0.001(3)
Co1 0.0194(5) 0.0146(5) 0.0232(5) -0.0007(4) 0.0059(4) -0.0007(4)
Co2 0.0172(5) 0.0143(5) 0.0208(5) -0.0003(4) 0.0057(4) 0.0001(4)
N1 0.029(4) 0.017(3) 0.028(3) -0.004(3) 0.010(3) 0.007(3)
N2 0.020(3) 0.019(3) 0.023(3) 0.001(2) 0.005(2) 0.000(2)
N3 0.019(3) 0.014(3) 0.021(3) -0.003(2) 0.007(2) 0.006(2)
N4 0.028(3) 0.018(3) 0.022(3) -0.003(2) 0.007(2) 0.004(3)
O1 0.036(3) 0.024(3) 0.021(3) 0.002(2) 0.007(2) -0.001(2)
O2 0.026(3) 0.020(3) 0.027(3) 0.006(2) 0.006(2) 0.000(2)
O3 0.023(3) 0.019(3) 0.023(3) 0.002(2) 0.007(2) 0.002(2)
O4 0.036(3) 0.020(3) 0.024(3) 0.001(2) 0.011(2) -0.001(2)
O5 0.020(3) 0.021(3) 0.029(3) -0.008(2) 0.005(2) -0.005(2)
O6 0.028(3) 0.017(3) 0.027(3) -0.002(2) 0.012(2) -0.006(2)
O7 0.023(3) 0.024(3) 0.028(3) 0.003(2) 0.005(2) -0.001(2)
O8 0.025(3) 0.048(4) 0.022(3) -0.004(3) 0.000(2) 0.007(3)
O9 0.082(5) 0.018(3) 0.053(4) 0.006(3) 0.035(4) 0.004(3)
O10 0.028(3) 0.067(5) 0.043(4) -0.018(3) -0.007(3) 0.017(3)
O11 0.035(3) 0.036(3) 0.033(3) 0.003(3) 0.014(2) -0.007(3)
O12 0.036(3) 0.019(3) 0.042(3) -0.008(3) 0.011(3) -0.010(2)
O13 0.025(3) 0.039(4) 0.032(3) 0.007(3) 0.003(2) -0.009(3)
O14 0.024(3) 0.032(3) 0.036(3) 0.006(2) 0.007(2) 0.000(2)
S1 0.0218(9) 0.0185(9) 0.0234(9) 0.0005(7) 0.0049(7) 0.0017(7)

loop_
_atom_type_symbol
_atom_type_description
_atom_type_scat_dispersion_real
_atom_type_scat_dispersion_imag
_atom_type_scat_source
C C 0.0033 0.0016 'International Tables Vol C Tables 4.2.6.8 and 6.1.1.4'
H H 0.0000 0.0000 'International Tables Vol C Tables 4.2.6.8 and 6.1.1.4'
Co Co 0.3494 0.9721 'International Tables Vol C Tables 4.2.6.8 and 6.1.1.4'
N N 0.0061 0.0033 'International Tables Vol C Tables 4.2.6.8 and 6.1.1.4'
O O 0.0106 0.0060 'International Tables Vol C Tables 4.2.6.8 and 6.1.1.4'
S S 0.1246 0.1234 'International Tables Vol C Tables 4.2.6.8 and 6.1.1.4'

loop_
_geom_angle_atom_site_label_1
_geom_angle_atom_site_label_2
_geom_angle_atom_site_label_3
_geom_angle
_geom_angle_site_symmetry_1
_geom_angle_site_symmetry_3
O3 C1 O2 123.8(7) . .
O3 C1 C2 117.5(6) . .
O2 C1 C2 118.7(6) . .
C7 C2 C3 120.4(6) . .
C7 C2 C1 120.1(6) . .
C3 C2 C1 119.5(6) . .
C4 C3 C2 121.8(7) . .
C4 C3 H3 119.1 . .
C2 C3 H3 119.1 . .
C3 C4 C5 116.9(7) . .
C3 C4 H4 121.5 . .
C5 C4 H4 121.5 . .
C4 C5 N1 132.3(7) . .
C4 C5 C6 122.1(7) . .
N1 C5 C6 105.6(6) . .
C7 C6 C5 120.6(7) . .
C7 C6 N2 130.4(6) . .
C5 C6 N2 108.8(6) . .
C6 C7 C2 118.1(6) . .
C6 C7 H7 120.9 . .
C2 C7 H7 120.9 . .
N1 C8 N2 114.0(7) . .
N1 C8 C9 123.9(7) . .
N2 C8 C9 122.1(7) . .
O1 C9 C8 108.5(6) . .
O1 C9 H9A 110.0 . .
C8 C9 H9A 110.0 . .
O1 C9 H9B 110.0 . .
C8 C9 H9B 110.0 . .
H9A C9 H9B 108.4 . .
O4 C10 C11 107.2(6) . .
O4 C10 H10A 110.3 . .
C11 C10 H10A 110.3 . .
O4 C10 H10B 110.3 . .
C11 C10 H10B 110.3 . .
H10A C10 H10B 108.5 . .
N3 C11 N4 112.5(6) . .
N3 C11 C10 121.4(7) . .
N4 C11 C10 126.1(7) . .
N3 C12 C17 131.5(6) . .
N3 C12 C13 108.5(6) . .
C17 C12 C13 120.0(6) . .
N4 C13 C12 105.5(6) . .
N4 C13 C14 131.8(7) . .
C12 C13 C14 122.7(6) . .
C15 C14 C13 115.4(7) . .
C15 C14 H14 122.3 . .
C13 C14 H14 122.3 . .
C14 C15 C16 122.9(7) . .
C14 C15 H15 118.6 . .
C16 C15 H15 118.6 . .
C17 C16 C15 121.1(6) . .
C17 C16 C18 119.4(6) . 2_745
C15 C16 C18 119.5(6) . 2_745
C12 C17 C16 117.9(6) . .
C12 C17 H17 121.0 . .
C16 C17 H17 121.0 . .
O6 C18 O5 124.1(6) . .
O6 C18 C16 117.3(6) . 2_755
O5 C18 C16 118.7(6) . 2_755
O6 Co1 N2 99.7(2) . 2_755
O6 Co1 O12 93.6(2) . .
N2 Co1 O12 166.2(2) 2_755 .
O6 Co1 O2 99.5(2) . 1_655
N2 Co1 O2 94.5(2) 2_755 1_655
O12 Co1 O2 87.1(2) . 1_655
O6 Co1 O13 86.4(2) . .
N2 Co1 O13 89.7(2) 2_755 .
O12 Co1 O13 87.3(3) . .
O2 Co1 O13 172.1(2) 1_655 .
O6 Co1 O1 173.8(2) . 2_755
N2 Co1 O1 77.3(2) 2_755 2_755
O12 Co1 O1 89.2(2) . 2_755
O2 Co1 O1 86.2(2) 1_655 2_755
O13 Co1 O1 88.2(2) . 2_755
O6 Co1 H4W 80(3) . .
N2 Co1 H4W 165.4(19) 2_755 .
O12 Co1 H4W 23.1(7) . .
O2 Co1 H4W 71(2) 1_655 .
O13 Co1 H4W 105(2) . .
O1 Co1 H4W 104(3) 2_755 .
O3 Co2 N3 99.5(2) . .
O3 Co2 O4 176.2(2) . .
N3 Co2 O4 76.7(2) . .
O3 Co2 O5 95.7(2) . .
N3 Co2 O5 95.4(2) . .
O4 Co2 O5 85.2(2) . .
O3 Co2 O7 92.6(2) . .
N3 Co2 O7 167.6(2) . .
O4 Co2 O7 91.1(2) . .
O5 Co2 O7 85.6(2) . .
O3 Co2 O8 88.9(2) . .
N3 Co2 O8 93.2(2) . .
O4 Co2 O8 90.8(2) . .
O5 Co2 O8 169.4(2) . .
O7 Co2 O8 84.6(2) . .
C8 N1 C5 107.0(6) . .
C8 N1 H1 126.5 . .
C5 N1 H1 126.5 . .
C8 N2 C6 104.5(6) . .
C8 N2 Co1 115.1(5) . 2_745
C6 N2 Co1 139.0(5) . 2_745
C11 N3 C12 106.2(6) . .
C11 N3 Co2 114.7(5) . .
C12 N3 Co2 138.4(5) . .
C11 N4 C13 107.2(6) . .
C11 N4 H4A 126.4 . .
C13 N4 H4A 126.4 . .
C9 O1 Co1 115.8(4) . 2_745
C9 O1 H1O 103(7) . .
Co1 O1 H1O 123(6) 2_745 .
C1 O2 Co1 124.7(5) . 1_455
C1 O3 Co2 130.7(5) . .
C10 O4 Co2 117.6(4) . .
C10 O4 H2O 113(6) . .
Co2 O4 H2O 125(6) . .
C18 O5 Co2 131.2(5) . .
C18 O6 Co1 131.6(5) . .
Co2 O7 H1W 105(7) . .
Co2 O7 H2W 112(7) . .
H1W O7 H2W 109(9) . .
S1 O8 Co2 134.8(3) . .
Co1 O12 H3W 97(8) . .
Co1 O12 H4W 73(8) . .
H3W O12 H4W 69(9) . .
Co1 O13 H6W 107(7) . .
Co1 O13 H5W 122(7) . .
H6W O13 H5W 98(10) . .
O11 S1 O10 108.8(4) . .
O11 S1 O9 107.7(4) . .
O10 S1 O9 111.3(5) . .
O11 S1 O8 111.6(4) . .
O10 S1 O8 108.3(3) . .
O9 S1 O8 109.3(4) . .

loop_
_geom_bond_atom_site_label_1
_geom_bond_atom_site_label_2
_geom_bond_distance
_geom_bond_site_symmetry_2
C1 O3 1.265(9) .
C1 O2 1.271(9) .
C1 C2 1.492(10) .
C2 C7 1.395(10) .
C2 C3 1.403(10) .
C3 C4 1.377(10) .
C3 H3 0.9300 .
C4 C5 1.386(11) .
C4 H4 0.9300 .
C5 N1 1.395(10) .
C5 C6 1.397(10) .
C6 C7 1.375(10) .
C6 N2 1.405(9) .
C7 H7 0.9300 .
C8 N1 1.326(10) .
C8 N2 1.329(10) .
C8 C9 1.493(10) .
C9 O1 1.418(9) .
C9 H9A 0.9700 .
C9 H9B 0.9700 .
C10 O4 1.422(10) .
C10 C11 1.493(10) .
C10 H10A 0.9700 .
C10 H10B 0.9700 .
C11 N3 1.320(9) .
C11 N4 1.352(10) .
C12 N3 1.387(9) .
C12 C17 1.389(10) .
C12 C13 1.411(10) .
C13 N4 1.387(9) .
C13 C14 1.421(10) .
C14 C15 1.370(10) .
C14 H14 0.9300 .
C15 C16 1.412(10) .
C15 H15 0.9300 .
C16 C17 1.391(10) .
C16 C18 1.509(9) 2_745
C17 H17 0.9300 .
C18 O6 1.253(9) .
C18 O5 1.267(9) .
C18 C16 1.509(9) 2_755
Co1 O6 2.057(5) .
Co1 N2 2.075(6) 2_755
Co1 O12 2.118(6) .
Co1 O2 2.122(5) 1_655
Co1 O13 2.166(6) .
Co1 O1 2.187(5) 2_755
Co1 H4W 2.04(12) .
Co2 O3 2.043(5) .
Co2 N3 2.090(6) .
Co2 O4 2.118(5) .
Co2 O5 2.120(5) .
Co2 O7 2.158(6) .
Co2 O8 2.207(6) .
N1 H1 0.8600 .
N2 Co1 2.075(6) 2_745
N4 H4A 0.8600 .
O1 Co1 2.187(5) 2_745
O1 H1O 0.84(2) .
O2 Co1 2.122(5) 1_455
O4 H2O 0.84(2) .
O7 H1W 0.85(2) .
O7 H2W 0.85(2) .
O8 S1 1.478(6) .
O9 S1 1.472(6) .
O10 S1 1.467(6) .
O11 S1 1.466(6) .
O12 H3W 0.84(2) .
O12 H4W 0.84(2) .
O13 H6W 0.84(2) .
O13 H5W 0.85(2) .
O14 H7W 0.83(2) .

loop_
_geom_hbond_atom_site_label_D
_geom_hbond_atom_site_label_H
_geom_hbond_atom_site_label_A
_geom_hbond_distance_DH
_geom_hbond_distance_HA
_geom_hbond_distance_DA
_geom_hbond_angle_DHA
_geom_hbond_site_symmetry_A
O14 H7W O10 0.83(2) 2.10(9) 2.711(8) 130(10) 3_666
O13 H5W O11 0.85(2) 1.93(3) 2.769(8) 167(11) 3_765
O13 H6W O7 0.84(2) 1.99(3) 2.818(8) 168(10) .
O12 H4W O2 0.84(2) 2.42(10) 2.922(8) 119(9) 1_655
O12 H4W O6 0.84(2) 2.63(11) 3.043(8) 112(9) .
O12 H3W O4 0.84(2) 2.55(10) 3.026(8) 118(9) .
O12 H3W O5 0.84(2) 1.93(4) 2.742(8) 164(11) .
O7 H2W O14 0.85(2) 1.96(2) 2.807(8) 176(10) 1_554
O7 H1W O1 0.85(2) 2.56(7) 3.136(8) 127(7) 2_655
O7 H1W O2 0.85(2) 1.89(5) 2.666(7) 151(9) .
O1 H1O S1 0.84(2) 2.76(4) 3.539(6) 156(8) 4_566
O1 H1O O10 0.84(2) 1.82(3) 2.651(8) 172(9) 4_566
N1 H1 S1 0.86 2.93 3.780(6) 171.7 2_655
N1 H1 O9 0.86 1.90 2.720(8) 157.7 2_655

loop_
_geom_torsion_atom_site_label_1
_geom_torsion_atom_site_label_2
_geom_torsion_atom_site_label_3
_geom_torsion_atom_site_label_4
_geom_torsion
_geom_torsion_site_symmetry_1
_geom_torsion_site_symmetry_2
_geom_torsion_site_symmetry_3
_geom_torsion_site_symmetry_4
O3 C1 C2 C7 -18.5(10) . . . .
O2 C1 C2 C7 161.3(6) . . . .
O3 C1 C2 C3 162.5(6) . . . .
O2 C1 C2 C3 -17.7(10) . . . .
C7 C2 C3 C4 -0.5(11) . . . .
C1 C2 C3 C4 178.5(7) . . . .
C2 C3 C4 C5 -0.9(11) . . . .
C3 C4 C5 N1 -177.5(8) . . . .
C3 C4 C5 C6 3.3(11) . . . .
C4 C5 C6 C7 -4.3(11) . . . .
N1 C5 C6 C7 176.3(6) . . . .
C4 C5 C6 N2 179.8(7) . . . .
N1 C5 C6 N2 0.3(8) . . . .
C5 C6 C7 C2 2.7(10) . . . .
N2 C6 C7 C2 177.6(7) . . . .
C3 C2 C7 C6 -0.4(10) . . . .
C1 C2 C7 C6 -179.4(6) . . . .
N1 C8 C9 O1 -175.3(7) . . . .
N2 C8 C9 O1 6.2(11) . . . .
O4 C10 C11 N3 0.1(10) . . . .
O4 C10 C11 N4 -178.3(7) . . . .
N3 C12 C13 N4 1.2(8) . . . .
C17 C12 C13 N4 -177.3(6) . . . .
N3 C12 C13 C14 179.7(7) . . . .
C17 C12 C13 C14 1.1(11) . . . .
N4 C13 C14 C15 175.1(7) . . . .
C12 C13 C14 C15 -2.9(11) . . . .
C13 C14 C15 C16 1.6(11) . . . .
C14 C15 C16 C17 1.5(11) . . . .
C14 C15 C16 C18 -179.8(7) . . . 2_745
N3 C12 C17 C16 -176.1(7) . . . .
C13 C12 C17 C16 2.0(10) . . . .
C15 C16 C17 C12 -3.3(10) . . . .
C18 C16 C17 C12 178.0(6) 2_745 . . .
N2 C8 N1 C5 0.1(9) . . . .
C9 C8 N1 C5 -178.5(7) . . . .
C4 C5 N1 C8 -179.6(8) . . . .
C6 C5 N1 C8 -0.3(8) . . . .
N1 C8 N2 C6 0.1(9) . . . .
C9 C8 N2 C6 178.8(7) . . . .
N1 C8 N2 Co1 169.0(5) . . . 2_745
C9 C8 N2 Co1 -12.3(10) . . . 2_745
C7 C6 N2 C8 -175.7(8) . . . .
C5 C6 N2 C8 -0.3(8) . . . .
C7 C6 N2 Co1 19.8(13) . . . 2_745
C5 C6 N2 Co1 -164.8(6) . . . 2_745
N4 C11 N3 C12 1.9(8) . . . .
C10 C11 N3 C12 -176.7(7) . . . .
N4 C11 N3 Co2 -170.2(5) . . . .
C10 C11 N3 Co2 11.2(9) . . . .
C17 C12 N3 C11 176.4(7) . . . .
C13 C12 N3 C11 -1.9(8) . . . .
C17 C12 N3 Co2 -14.4(12) . . . .
C13 C12 N3 Co2 167.3(5) . . . .
N3 C11 N4 C13 -1.2(9) . . . .
C10 C11 N4 C13 177.4(7) . . . .
C12 C13 N4 C11 -0.1(8) . . . .
C14 C13 N4 C11 -178.3(8) . . . .
C8 C9 O1 Co1 2.7(8) . . . 2_745
O3 C1 O2 Co1 111.0(7) . . . 1_455
C2 C1 O2 Co1 -68.8(7) . . . 1_455
O2 C1 O3 Co2 16.9(10) . . . .
C2 C1 O3 Co2 -163.3(5) . . . .
C11 C10 O4 Co2 -11.5(8) . . . .
O6 C18 O5 Co2 -111.1(7) . . . .
C16 C18 O5 Co2 68.9(8) 2_755 . . .
O5 C18 O6 Co1 -14.0(11) . . . .
C16 C18 O6 Co1 166.0(5) 2_755 . . .
Co2 O8 S1 O11 -44.6(6) . . . .
Co2 O8 S1 O10 -164.4(5) . . . .
Co2 O8 S1 O9 74.3(6) . . . .
